data_7016603
loop_
_publ_author_name
'Trifonov, Alexander A.'
'Shestakov, Boris G.'
'Gudilenkov, Ivan D.'
'Fukin, Georgy K.'
'Giambastiani, Giuliano'
'Bianchini, Claudio'
'Rossin, Andrea'
'Luconi, Lapo'
'Filippi, Jonathan'
'Sorace, Lorenzo'

_publ_section_title
;
 Steric control on the redox chemistry of
 (\h(5)-C(9)H(7))(2)Yb(II)(THF)(2) by 6-aryl substituted
 iminopyridines.
;
_journal_issue 40
_journal_name_full 'Dalton transactions (Cambridge, England : 2003)'
_journal_page_first 10568
_journal_page_last 10575
_journal_paper_doi 10.1039/c1dt10135h
_journal_volume 40
_journal_year 2011
_chemical_compound_source 'synthesis as described'
_chemical_formula_moiety 'C42 H40 N2 Yb1'
_chemical_formula_sum 'C42 H40 N2 Yb'
_chemical_formula_weight 745.8
_chemical_name_systematic
;
?
;
_space_group_IT_number 14
_symmetry_cell_setting monoclinic
_symmetry_Int_Tables_number 14
_symmetry_space_group_name_Hall '-P 2yn'
_symmetry_space_group_name_H-M 'P 1 21/n 1'
_atom_sites_solution_hydrogens geom
_atom_sites_solution_primary direct
_atom_sites_solution_secondary difmap
_audit_creation_date 2010-12-16T16:19:39-00:00
_audit_creation_method 'WinGX routine CIF_UPDATE'
_cell_angle_alpha 90
_cell_angle_beta 114.897(5)
_cell_angle_gamma 90
_cell_formula_units_Z 4
_cell_length_a 9.293(4)
_cell_length_b 37.396(1)
_cell_length_c 10.314(4)
_cell_measurement_reflns_used 9194
_cell_measurement_temperature 120(2)
_cell_measurement_theta_max 26.4033
_cell_measurement_theta_min 4.1354
_cell_measurement_wavelength 0.71073
_cell_volume 3251.2(19)
_computing_cell_refinement
;
CrysAlisPro, Oxford Diffraction Ltd.,
Version 1.171.33.41 (release 06-05-2009 CrysAlis171 .NET)
(compiled May 6 2009,17:20:42)
;
_computing_data_collection
;
CrysAlisPro, Oxford Diffraction Ltd.,
Version 1.171.33.41 (release 06-05-2009 CrysAlis171 .NET)
(compiled May 6 2009,17:20:42)
;
_computing_data_reduction
;
CrysAlisPro, Oxford Diffraction Ltd.,
Version 1.171.33.41 (release 06-05-2009 CrysAlis171 .NET)
(compiled May 6 2009,17:20:42)
;
_computing_molecular_graphics 'Ortep-3 for Windows (Farrugia, 1997)'
_computing_publication_material 'WinGX publication routines (Farrugia, 1999)'
_computing_structure_refinement 'SHELXL-97 (Sheldrick, 1997)'
_diffrn_ambient_temperature 120(2)
_diffrn_detector_area_resol_mean 16.4547
_diffrn_measured_fraction_theta_full 0.846
_diffrn_measured_fraction_theta_max 0.846
_diffrn_measurement_device_type 'Xcalibur, Sapphire3'
_diffrn_measurement_method '\w scans'
_diffrn_orient_matrix_UB_11 0.0246826869
_diffrn_orient_matrix_UB_12 -0.0118650194
_diffrn_orient_matrix_UB_13 0.0589933015
_diffrn_orient_matrix_UB_21 0.0221731339
_diffrn_orient_matrix_UB_22 0.0147362542
_diffrn_orient_matrix_UB_23 0.0474058488
_diffrn_orient_matrix_UB_31 -0.0771627615
_diffrn_orient_matrix_UB_32 0.0004681461
_diffrn_orient_matrix_UB_33 -0.0022067024
_diffrn_radiation_monochromator graphite
_diffrn_radiation_probe x-ray
_diffrn_radiation_type MoK\a
_diffrn_radiation_wavelength 0.71069
_diffrn_reflns_av_R_equivalents 0.0643
_diffrn_reflns_av_unetI/netI 0.0728
_diffrn_reflns_limit_h_max 11
_diffrn_reflns_limit_h_min -10
_diffrn_reflns_limit_k_max 42
_diffrn_reflns_limit_k_min -46
_diffrn_reflns_limit_l_max 12
_diffrn_reflns_limit_l_min -12
_diffrn_reflns_number 24993
_diffrn_reflns_theta_full 26.46
_diffrn_reflns_theta_max 26.46
_diffrn_reflns_theta_min 4.14
_exptl_absorpt_coefficient_mu 2.909
_exptl_absorpt_correction_T_max 1
_exptl_absorpt_correction_T_min 0.69302
_exptl_absorpt_correction_type multi-scan
_exptl_absorpt_process_details
;
CrysAlisPro, Oxford Diffraction Ltd.,
Version 1.171.33.41 (release 06-05-2009 CrysAlis171 .NET)
(compiled May 6 2009,17:20:42)
Empirical absorption correction using spherical harmonics,
implemented in SCALE3 ABSPACK scaling algorithm.
;
_exptl_crystal_colour 'dark purple'
_exptl_crystal_density_diffrn 1.524
_exptl_crystal_density_method 'not measured'
_exptl_crystal_description prism
_exptl_crystal_F_000 1504
_exptl_crystal_size_max 0.02
_exptl_crystal_size_mid 0.02
_exptl_crystal_size_min 0.01
_refine_diff_density_max 1.283
_refine_diff_density_min -0.951
_refine_diff_density_rms 0.123
_refine_ls_extinction_method none
_refine_ls_goodness_of_fit_ref 0.933
_refine_ls_hydrogen_treatment constr
_refine_ls_matrix_type full
_refine_ls_number_parameters 410
_refine_ls_number_reflns 5684
_refine_ls_number_restraints 0
_refine_ls_restrained_S_all 0.933
_refine_ls_R_factor_all 0.0601
_refine_ls_R_factor_gt 0.039
_refine_ls_shift/su_max 0.001
_refine_ls_shift/su_mean 0
_refine_ls_structure_factor_coef Fsqd
_refine_ls_weighting_details 'calc w=1/[\s^2^(Fo^2^)+(0.0307P)^2^+0.0000P] where P=(Fo^2^+2Fc^2^)/3'
_refine_ls_weighting_scheme calc
_refine_ls_wR_factor_gt 0.066
_refine_ls_wR_factor_ref 0.0693
_reflns_number_gt 4174
_reflns_number_total 5684
_reflns_threshold_expression >2sigma(I)
_cod_data_source_file c1dt10135h.txt
_cod_data_source_block YbPh
_cod_original_cell_volume 3251(2)
_cod_original_sg_symbol_H-M 'P 21/n'
_cod_database_code 7016603

loop_
_symmetry_equiv_pos_as_xyz
'x, y, z'
'-x+1/2, y+1/2, -z+1/2'
'-x, -y, -z'
'x-1/2, -y-1/2, z-1/2'

loop_
_atom_site_label
_atom_site_type_symbol
_atom_site_fract_x
_atom_site_fract_y
_atom_site_fract_z
_atom_site_U_iso_or_equiv
_atom_site_adp_type
_atom_site_occupancy
_atom_site_symmetry_multiplicity
_atom_site_calc_flag
_atom_site_refinement_flags
C1 C 0.4090(5) 0.11789(12) -0.0207(5) 0.0146(11) Uani 1 1 d .
C2 C 0.2716(5) 0.11675(13) -0.1455(5) 0.0175(11) Uani 1 1 d .
H2 H 0.255 0.0982 -0.2133 0.021 Uiso 1 1 calc R
C3 C 0.1579(6) 0.14309(13) -0.1700(5) 0.0203(12) Uani 1 1 d .
H3 H 0.0619 0.1429 -0.2547 0.024 Uiso 1 1 calc R
C4 C 0.1873(5) 0.16946(13) -0.0687(5) 0.0188(11) Uani 1 1 d .
H4 H 0.1101 0.1874 -0.0821 0.023 Uiso 1 1 calc R
C5 C 0.3296(5) 0.16977(13) 0.0530(5) 0.0144(11) Uani 1 1 d .
C6 C 0.3597(5) 0.19709(12) 0.1655(5) 0.0159(11) Uani 1 1 d .
C7 C 0.4341(5) 0.18750(13) 0.3095(5) 0.0185(11) Uani 1 1 d .
H7 H 0.4716 0.1637 0.3348 0.022 Uiso 1 1 calc R
C8 C 0.4541(5) 0.21195(13) 0.4156(5) 0.0214(12) Uani 1 1 d .
H8 H 0.5049 0.205 0.5131 0.026 Uiso 1 1 calc R
C9 C 0.4008(5) 0.24633(14) 0.3803(5) 0.0220(12) Uani 1 1 d .
H9 H 0.4136 0.2631 0.4535 0.026 Uiso 1 1 calc R
C10 C 0.3287(5) 0.25660(14) 0.2391(5) 0.0241(12) Uani 1 1 d .
H10 H 0.2932 0.2805 0.215 0.029 Uiso 1 1 calc R
C11 C 0.3080(5) 0.23201(13) 0.1320(5) 0.0215(12) Uani 1 1 d .
H11 H 0.2579 0.2392 0.0348 0.026 Uiso 1 1 calc R
C12 C 0.5234(6) 0.08872(13) 0.0161(5) 0.0176(11) Uani 1 1 d .
H12 H 0.4949 0.068 -0.0429 0.021 Uiso 1 1 calc R
C13 C 0.7426(5) 0.05533(12) 0.1572(5) 0.0158(11) Uani 1 1 d .
C14 C 0.7046(5) 0.03084(13) 0.2386(5) 0.0196(12) Uani 1 1 d .
C15 C 0.7865(5) -0.00167(13) 0.2721(5) 0.0220(12) Uani 1 1 d .
H15 H 0.7589 -0.0193 0.3241 0.026 Uiso 1 1 calc R
C16 C 0.9057(5) -0.00852(13) 0.2311(5) 0.0232(12) Uani 1 1 d .
H16 H 0.9614 -0.0306 0.2556 0.028 Uiso 1 1 calc R
C17 C 0.9452(6) 0.01685(13) 0.1536(5) 0.0235(12) Uani 1 1 d .
H17 H 1.0285 0.0119 0.1259 0.028 Uiso 1 1 calc R
C18 C 0.8665(5) 0.04928(13) 0.1155(5) 0.0186(11) Uani 1 1 d .
C19 C 0.5739(5) 0.03704(13) 0.2890(5) 0.0230(12) Uani 1 1 d .
H19 H 0.5432 0.0628 0.2733 0.028 Uiso 1 1 calc R
C20 C 0.6306(6) 0.02921(14) 0.4485(5) 0.0318(14) Uani 1 1 d .
H20A H 0.6424 0.0033 0.4644 0.048 Uiso 1 1 calc R
H20B H 0.5527 0.0383 0.4812 0.048 Uiso 1 1 calc R
H20C H 0.7331 0.0409 0.502 0.048 Uiso 1 1 calc R
C21 C 0.4274(6) 0.01499(16) 0.2040(6) 0.0404(16) Uani 1 1 d .
H21A H 0.3902 0.0204 0.1021 0.061 Uiso 1 1 calc R
H21B H 0.3438 0.0208 0.2349 0.061 Uiso 1 1 calc R
H21C H 0.4535 -0.0105 0.2201 0.061 Uiso 1 1 calc R
C22 C 0.9064(5) 0.07630(13) 0.0269(5) 0.0210(12) Uani 1 1 d .
H22 H 0.8698 0.1002 0.0443 0.025 Uiso 1 1 calc R
C23 C 0.8164(6) 0.06798(14) -0.1327(5) 0.0304(13) Uani 1 1 d .
H23A H 0.835 0.043 -0.1503 0.046 Uiso 1 1 calc R
H23B H 0.8541 0.0838 -0.1877 0.046 Uiso 1 1 calc R
H23C H 0.7027 0.0718 -0.1622 0.046 Uiso 1 1 calc R
C24 C 1.0837(6) 0.07901(15) 0.0677(6) 0.0332(14) Uani 1 1 d .
H24A H 1.141 0.0807 0.1719 0.05 Uiso 1 1 calc R
H24B H 1.1051 0.1003 0.0235 0.05 Uiso 1 1 calc R
H24C H 1.1191 0.0577 0.0341 0.05 Uiso 1 1 calc R
C25 C 0.9495(5) 0.11271(13) 0.4787(5) 0.0185(11) Uani 1 1 d .
C26 C 0.8099(5) 0.11991(14) 0.4985(5) 0.0216(12) Uani 1 1 d .
H26 H 0.7344 0.1029 0.4995 0.026 Uiso 1 1 calc R
C27 C 0.8054(6) 0.15749(14) 0.5164(5) 0.0248(13) Uani 1 1 d .
H27 H 0.7271 0.1698 0.5357 0.03 Uiso 1 1 calc R
C28 C 0.9328(5) 0.17366(14) 0.5015(4) 0.0205(12) Uani 1 1 d .
H28 H 0.9541 0.1986 0.5062 0.025 Uiso 1 1 calc R
C29 C 1.0242(5) 0.14660(13) 0.4785(4) 0.0185(12) Uani 1 1 d .
C30 C 1.1691(6) 0.14676(14) 0.4617(5) 0.0223(12) Uani 1 1 d .
H30 H 1.2178 0.1687 0.4569 0.027 Uiso 1 1 calc R
C31 C 1.2368(6) 0.11504(15) 0.4525(5) 0.0265(13) Uani 1 1 d .
H31 H 1.3346 0.1152 0.4439 0.032 Uiso 1 1 calc R
C32 C 1.1649(6) 0.08198(15) 0.4557(5) 0.0259(13) Uani 1 1 d .
H32 H 1.2156 0.0604 0.4497 0.031 Uiso 1 1 calc R
C33 C 1.0237(6) 0.08050(14) 0.4671(5) 0.0237(12) Uani 1 1 d .
H33 H 0.9757 0.0581 0.4673 0.028 Uiso 1 1 calc R
C34 C 0.7784(5) 0.17649(13) -0.0070(5) 0.0186(11) Uani 1 1 d .
C35 C 0.9292(6) 0.17797(13) 0.1141(5) 0.0204(12) Uani 1 1 d .
H35 H 1.0182 0.1631 0.131 0.024 Uiso 1 1 calc R
C36 C 0.9208(5) 0.20538(14) 0.2028(5) 0.0230(12) Uani 1 1 d .
H36 H 1.0065 0.2128 0.2887 0.028 Uiso 1 1 calc R
C37 C 0.7689(6) 0.22039(13) 0.1478(5) 0.0211(12) Uani 1 1 d .
H37 H 0.7327 0.2387 0.1908 0.025 Uiso 1 1 calc R
C38 C 0.6775(5) 0.20278(13) 0.0133(5) 0.0194(11) Uani 1 1 d .
C39 C 0.5233(5) 0.20844(14) -0.0945(5) 0.0232(12) Uani 1 1 d .
H39 H 0.4561 0.2259 -0.0818 0.028 Uiso 1 1 calc R
C40 C 0.4713(6) 0.18869(14) -0.2169(5) 0.0248(12) Uani 1 1 d .
H40 H 0.368 0.1927 -0.29 0.03 Uiso 1 1 calc R
C41 C 0.5700(6) 0.16230(13) -0.2362(5) 0.0237(13) Uani 1 1 d .
H41 H 0.5304 0.1483 -0.3208 0.028 Uiso 1 1 calc R
C42 C 0.7213(6) 0.15659(13) -0.1351(5) 0.0206(11) Uani 1 1 d .
H42 H 0.7873 0.1394 -0.1512 0.025 Uiso 1 1 calc R
N1 N 0.4411(4) 0.14446(9) 0.0774(4) 0.0118(9) Uani 1 1 d .
N2 N 0.6593(5) 0.08903(10) 0.1222(4) 0.0157(9) Uani 1 1 d .
Yb1 Yb 0.74223(2) 0.152095(6) 0.234426(19) 0.01678(8) Uani 1 1 d .

loop_
_atom_site_aniso_label
_atom_site_aniso_U_11
_atom_site_aniso_U_22
_atom_site_aniso_U_33
_atom_site_aniso_U_23
_atom_site_aniso_U_13
_atom_site_aniso_U_12
C1 0.020(3) 0.010(3) 0.019(3) 0.002(2) 0.013(2) 0.002(2)
C2 0.023(3) 0.020(3) 0.009(3) -0.003(2) 0.007(2) 0.000(2)
C3 0.020(3) 0.026(3) 0.012(3) 0.003(2) 0.003(2) 0.000(2)
C4 0.018(3) 0.019(3) 0.020(3) 0.007(2) 0.008(2) 0.003(2)
C5 0.016(3) 0.014(3) 0.015(3) 0.006(2) 0.008(2) -0.002(2)
C6 0.018(3) 0.014(3) 0.016(3) -0.003(2) 0.007(2) -0.002(2)
C7 0.017(3) 0.016(3) 0.023(3) 0.001(2) 0.009(2) 0.001(2)
C8 0.022(3) 0.024(3) 0.017(3) -0.001(2) 0.007(2) -0.001(2)
C9 0.017(3) 0.026(3) 0.023(3) -0.009(2) 0.008(2) -0.001(2)
C10 0.024(3) 0.021(3) 0.026(3) 0.000(2) 0.010(2) 0.006(2)
C11 0.020(3) 0.021(3) 0.021(3) 0.003(2) 0.006(2) 0.006(2)
C12 0.027(3) 0.011(3) 0.020(3) -0.002(2) 0.016(3) 0.000(2)
C13 0.017(3) 0.015(3) 0.014(3) 0.000(2) 0.004(2) 0.002(2)
C14 0.022(3) 0.024(3) 0.013(3) 0.006(2) 0.008(2) 0.010(2)
C15 0.027(3) 0.016(3) 0.023(3) 0.004(2) 0.010(2) -0.005(2)
C16 0.022(3) 0.019(3) 0.027(3) 0.005(2) 0.008(2) 0.003(2)
C17 0.025(3) 0.020(3) 0.026(3) -0.001(2) 0.012(2) 0.003(2)
C18 0.022(3) 0.015(3) 0.017(3) 0.001(2) 0.006(2) 0.003(2)
C19 0.025(3) 0.014(3) 0.035(3) 0.007(2) 0.017(2) 0.002(2)
C20 0.038(3) 0.025(4) 0.045(4) 0.005(3) 0.030(3) -0.003(3)
C21 0.024(3) 0.045(4) 0.054(4) 0.000(3) 0.017(3) 0.000(3)
C22 0.031(3) 0.012(3) 0.025(3) 0.003(2) 0.017(2) 0.005(2)
C23 0.047(4) 0.018(3) 0.033(3) 0.004(2) 0.024(3) 0.009(3)
C24 0.039(4) 0.027(4) 0.042(4) 0.003(3) 0.026(3) 0.002(3)
C25 0.020(3) 0.016(3) 0.014(3) 0.003(2) 0.001(2) -0.003(2)
C26 0.020(3) 0.025(3) 0.016(3) 0.003(2) 0.005(2) -0.003(2)
C27 0.019(3) 0.039(4) 0.012(3) 0.002(2) 0.002(2) 0.007(2)
C28 0.025(3) 0.020(3) 0.012(3) -0.002(2) 0.004(2) -0.001(2)
C29 0.013(3) 0.027(3) 0.010(2) 0.001(2) -0.001(2) -0.001(2)
C30 0.023(3) 0.024(3) 0.016(3) 0.003(2) 0.004(2) -0.003(2)
C31 0.019(3) 0.039(4) 0.022(3) 0.000(3) 0.010(2) 0.000(3)
C32 0.032(3) 0.026(3) 0.016(3) -0.002(2) 0.007(2) 0.012(3)
C33 0.027(3) 0.018(3) 0.022(3) 0.002(2) 0.006(2) 0.001(2)
C34 0.023(3) 0.020(3) 0.017(3) 0.003(2) 0.012(2) 0.000(2)
C35 0.021(3) 0.017(3) 0.023(3) 0.008(2) 0.009(2) 0.000(2)
C36 0.021(3) 0.023(3) 0.024(3) 0.005(2) 0.008(2) -0.007(2)
C37 0.032(3) 0.016(3) 0.018(3) -0.004(2) 0.013(2) -0.004(2)
C38 0.026(3) 0.012(3) 0.022(3) 0.008(2) 0.012(2) 0.001(2)
C39 0.022(3) 0.022(3) 0.028(3) 0.011(2) 0.014(2) 0.006(2)
C40 0.021(3) 0.029(3) 0.018(3) 0.009(2) 0.003(2) -0.003(2)
C41 0.033(3) 0.023(3) 0.014(3) 0.000(2) 0.009(2) -0.007(2)
C42 0.033(3) 0.014(3) 0.018(3) 0.002(2) 0.014(2) -0.001(2)
N1 0.011(2) 0.010(2) 0.015(2) 0.0006(16) 0.0069(17) -0.0024(16)
N2 0.020(2) 0.012(2) 0.018(2) 0.0016(17) 0.012(2) 0.0007(17)
Yb1 0.01835(12) 0.01656(12) 0.01433(12) 0.00043(11) 0.00580(9) -0.00094(12)

loop_
_atom_type_symbol
_atom_type_description
_atom_type_scat_dispersion_real
_atom_type_scat_dispersion_imag
_atom_type_scat_source
C C 0.0033 0.0016 'International Tables Vol C Tables 4.2.6.8 and 6.1.1.4'
H H 0 0 'International Tables Vol C Tables 4.2.6.8 and 6.1.1.4'
N N 0.0061 0.0033 'International Tables Vol C Tables 4.2.6.8 and 6.1.1.4'
Yb Yb -0.385 5.5486 'International Tables Vol C Tables 4.2.6.8 and 6.1.1.4'

loop_
_geom_angle_atom_site_label_1
_geom_angle_atom_site_label_2
_geom_angle_atom_site_label_3
_geom_angle
N1 C1 C2 122.9(4)
N1 C1 C12 116.5(4)
C2 C1 C12 120.5(4)
C1 C2 C3 118.9(4)
C1 C2 H2 120.6
C3 C2 H2 120.6
C4 C3 C2 118.5(4)
C4 C3 H3 120.8
C2 C3 H3 120.8
C3 C4 C5 120.1(4)
C3 C4 H4 120
C5 C4 H4 120
N1 C5 C4 121.9(4)
N1 C5 C6 117.5(4)
C4 C5 C6 120.5(4)
C11 C6 C7 118.1(4)
C11 C6 C5 121.6(4)
C7 C6 C5 120.1(4)
C8 C7 C6 121.1(5)
C8 C7 H7 119.5
C6 C7 H7 119.5
C9 C8 C7 119.9(5)
C9 C8 H8 120
C7 C8 H8 120
C8 C9 C10 120.2(5)
C8 C9 H9 119.9
C10 C9 H9 119.9
C9 C10 C11 120.0(5)
C9 C10 H10 120
C11 C10 H10 120
C6 C11 C10 120.7(4)
C6 C11 H11 119.7
C10 C11 H11 119.7
N2 C12 C1 124.5(5)
N2 C12 H12 117.7
C1 C12 H12 117.7
C14 C13 C18 121.9(4)
C14 C13 N2 118.9(4)
C18 C13 N2 119.1(4)
C13 C14 C15 118.3(4)
C13 C14 C19 123.2(4)
C15 C14 C19 118.4(4)
C16 C15 C14 121.0(5)
C16 C15 H15 119.5
C14 C15 H15 119.5
C15 C16 C17 119.7(5)
C15 C16 H16 120.1
C17 C16 H16 120.1
C18 C17 C16 121.8(5)
C18 C17 H17 119.1
C16 C17 H17 119.1
C17 C18 C13 117.2(4)
C17 C18 C22 121.5(4)
C13 C18 C22 121.3(4)
C21 C19 C14 111.7(4)
C21 C19 C20 109.7(4)
C14 C19 C20 112.0(4)
C21 C19 H19 107.8
C14 C19 H19 107.8
C20 C19 H19 107.8
C19 C20 H20A 109.5
C19 C20 H20B 109.5
H20A C20 H20B 109.5
C19 C20 H20C 109.5
H20A C20 H20C 109.5
H20B C20 H20C 109.5
C19 C21 H21A 109.5
C19 C21 H21B 109.5
H21A C21 H21B 109.5
C19 C21 H21C 109.5
H21A C21 H21C 109.5
H21B C21 H21C 109.5
C18 C22 C24 113.0(4)
C18 C22 C23 110.6(4)
C24 C22 C23 110.4(4)
C18 C22 H22 107.5
C24 C22 H22 107.5
C23 C22 H22 107.5
C22 C23 H23A 109.5
C22 C23 H23B 109.5
H23A C23 H23B 109.5
C22 C23 H23C 109.5
H23A C23 H23C 109.5
H23B C23 H23C 109.5
C22 C24 H24A 109.5
C22 C24 H24B 109.5
H24A C24 H24B 109.5
C22 C24 H24C 109.5
H24A C24 H24C 109.5
H24B C24 H24C 109.5
C33 C25 C26 132.7(5)
C33 C25 C29 119.6(4)
C26 C25 C29 107.6(4)
C33 C25 Yb1 122.4(3)
C26 C25 Yb1 73.2(3)
C29 C25 Yb1 72.1(2)
C27 C26 C25 106.5(4)
C27 C26 Yb1 72.2(3)
C25 C26 Yb1 77.7(3)
C27 C26 H26 126.7
C25 C26 H26 126.7
Yb1 C26 H26 115.8
C28 C27 C26 110.0(4)
C28 C27 Yb1 74.1(3)
C26 C27 Yb1 78.0(3)
C28 C27 H27 125
C26 C27 H27 125
Yb1 C27 H27 114.8
C27 C28 C29 107.9(5)
C27 C28 Yb1 76.1(3)
C29 C28 Yb1 78.2(3)
C27 C28 H28 126
C29 C28 H28 126
Yb1 C28 H28 112.2
C28 C29 C30 133.3(5)
C28 C29 C25 107.9(4)
C30 C29 C25 118.8(4)
C28 C29 Yb1 72.1(2)
C30 C29 Yb1 117.9(3)
C25 C29 Yb1 78.2(2)
C31 C30 C29 119.4(5)
C31 C30 H30 120.3
C29 C30 H30 120.3
C30 C31 C32 121.5(5)
C30 C31 H31 119.2
C32 C31 H31 119.2
C33 C32 C31 121.2(5)
C33 C32 H32 119.4
C31 C32 H32 119.4
C32 C33 C25 119.4(5)
C32 C33 H33 120.3
C25 C33 H33 120.3
C42 C34 C35 132.9(5)
C42 C34 C38 119.2(4)
C35 C34 C38 107.8(4)
C42 C34 Yb1 121.5(3)
C35 C34 Yb1 71.1(3)
C38 C34 Yb1 76.3(3)
C36 C35 C34 107.2(4)
C36 C35 Yb1 74.8(3)
C34 C35 Yb1 78.7(3)
C36 C35 H35 126.4
C34 C35 H35 126.4
Yb1 C35 H35 112.6
C35 C36 C37 110.7(4)
C35 C36 Yb1 75.2(3)
C37 C36 Yb1 77.2(3)
C35 C36 H36 124.6
C37 C36 H36 124.6
Yb1 C36 H36 114.8
C36 C37 C38 107.0(4)
C36 C37 Yb1 73.1(3)
C38 C37 Yb1 78.0(3)
C36 C37 H37 126.5
C38 C37 H37 126.5
Yb1 C37 H37 114.8
C39 C38 C34 119.8(4)
C39 C38 C37 132.8(5)
C34 C38 C37 107.3(4)
C39 C38 Yb1 122.4(3)
C34 C38 Yb1 74.2(3)
C37 C38 Yb1 72.0(3)
C40 C39 C38 119.6(5)
C40 C39 H39 120.2
C38 C39 H39 120.2
C39 C40 C41 120.6(4)
C39 C40 H40 119.7
C41 C40 H40 119.7
C42 C41 C40 121.3(5)
C42 C41 H41 119.3
C40 C41 H41 119.3
C41 C42 C34 119.4(5)
C41 C42 H42 120.3
C34 C42 H42 120.3
C5 N1 C1 117.7(4)
C5 N1 Yb1 125.6(3)
C1 N1 Yb1 112.7(3)
C12 N2 C13 116.1(4)
C12 N2 Yb1 113.0(3)
C13 N2 Yb1 130.9(3)
N1 Yb1 N2 65.27(12)
N1 Yb1 C28 138.02(13)
N2 Yb1 C28 132.16(14)
N1 Yb1 C36 124.25(13)
N2 Yb1 C36 134.33(13)
C28 Yb1 C36 74.32(15)
N1 Yb1 C35 119.08(13)
N2 Yb1 C35 104.36(13)
C28 Yb1 C35 95.12(15)
C36 Yb1 C35 29.99(14)
N1 Yb1 C27 111.48(13)
N2 Yb1 C27 115.70(14)
C28 Yb1 C27 29.83(14)
C36 Yb1 C27 101.96(15)
C35 Yb1 C27 124.94(15)
N1 Yb1 C37 96.93(12)
N2 Yb1 C37 138.48(13)
C28 Yb1 C37 86.78(14)
C36 Yb1 C37 29.71(13)
C35 Yb1 C37 49.88(14)
C27 Yb1 C37 105.65(15)
N1 Yb1 C29 156.62(12)
N2 Yb1 C29 109.08(13)
C28 Yb1 C29 29.72(13)
C36 Yb1 C29 76.72(14)
C35 Yb1 C29 84.20(14)
C27 Yb1 C29 48.64(14)
C37 Yb1 C29 100.58(14)
N1 Yb1 C26 107.58(12)
N2 Yb1 C26 86.91(13)
C28 Yb1 C26 49.61(15)
C36 Yb1 C26 122.53(14)
C35 Yb1 C26 132.58(14)
C27 Yb1 C26 29.80(14)
C37 Yb1 C26 134.57(14)
C29 Yb1 C26 49.08(14)
N1 Yb1 C34 88.99(12)
N2 Yb1 C34 91.35(13)
C28 Yb1 C34 122.54(14)
C36 Yb1 C34 48.90(14)
C35 Yb1 C34 30.11(13)
C27 Yb1 C34 150.82(15)
C37 Yb1 C34 49.33(14)
C29 Yb1 C34 114.20(14)
C26 Yb1 C34 160.71(14)
N1 Yb1 C38 76.28(12)
N2 Yb1 C38 109.07(13)
C28 Yb1 C38 116.65(14)
C36 Yb1 C38 48.76(14)
C35 Yb1 C38 49.44(14)
C27 Yb1 C38 133.54(15)
C37 Yb1 C38 29.98(13)
C29 Yb1 C38 125.48(14)
C26 Yb1 C38 163.33(14)
C34 Yb1 C38 29.50(13)
N1 Yb1 C25 130.15(12)
N2 Yb1 C25 83.58(13)
C28 Yb1 C25 48.95(15)
C36 Yb1 C25 105.47(14)
C35 Yb1 C25 105.34(14)
C27 Yb1 C25 48.17(15)
C37 Yb1 C25 130.26(14)
C29 Yb1 C25 29.72(13)
C26 Yb1 C25 29.13(13)
C34 Yb1 C25 131.59(14)
C38 Yb1 C25 153.28(14)

loop_
_geom_bond_atom_site_label_1
_geom_bond_atom_site_label_2
_geom_bond_distance
C1 N1 1.359(5)
C1 C2 1.380(6)
C1 C12 1.458(6)
C2 C3 1.388(6)
C2 H2 0.95
C3 C4 1.378(6)
C3 H3 0.95
C4 C5 1.388(6)
C4 H4 0.95
C5 N1 1.346(5)
C5 C6 1.482(6)
C6 C11 1.384(6)
C6 C7 1.396(6)
C7 C8 1.377(6)
C7 H7 0.95
C8 C9 1.371(6)
C8 H8 0.95
C9 C10 1.377(6)
C9 H9 0.95
C10 C11 1.387(6)
C10 H10 0.95
C11 H11 0.95
C12 N2 1.276(6)
C12 H12 0.95
C13 C14 1.385(6)
C13 C18 1.406(6)
C13 N2 1.443(5)
C14 C15 1.398(6)
C14 C19 1.527(6)
C15 C16 1.366(6)
C15 H15 0.95
C16 C17 1.385(6)
C16 H16 0.95
C17 C18 1.385(6)
C17 H17 0.95
C18 C22 1.510(6)
C19 C21 1.516(6)
C19 C20 1.529(6)
C19 H19 1
C20 H20A 0.98
C20 H20B 0.98
C20 H20C 0.98
C21 H21A 0.98
C21 H21B 0.98
C21 H21C 0.98
C22 C24 1.522(6)
C22 C23 1.532(6)
C22 H22 1
C23 H23A 0.98
C23 H23B 0.98
C23 H23C 0.98
C24 H24A 0.98
C24 H24B 0.98
C24 H24C 0.98
C25 C33 1.417(7)
C25 C26 1.422(6)
C25 C29 1.445(6)
C25 Yb1 2.853(5)
C26 C27 1.420(7)
C26 Yb1 2.796(5)
C26 H26 0.95
C27 C28 1.394(6)
C27 Yb1 2.722(5)
C27 H27 0.95
C28 C29 1.404(6)
C28 Yb1 2.696(4)
C28 H28 0.95
C29 C30 1.428(6)
C29 Yb1 2.773(4)
C30 C31 1.365(7)
C30 H30 0.95
C31 C32 1.412(7)
C31 H31 0.95
C32 C33 1.368(7)
C32 H32 0.95
C33 H33 0.95
C34 C42 1.411(6)
C34 C35 1.433(6)
C34 C38 1.434(6)
C34 Yb1 2.802(5)
C35 C36 1.398(7)
C35 Yb1 2.703(5)
C35 H35 0.95
C36 C37 1.398(6)
C36 Yb1 2.699(5)
C36 H36 0.95
C37 C38 1.445(6)
C37 Yb1 2.751(5)
C37 H37 0.95
C38 C39 1.412(6)
C38 Yb1 2.829(5)
C39 C40 1.364(7)
C39 H39 0.95
C40 C41 1.417(7)
C40 H40 0.95
C41 C42 1.369(6)
C41 H41 0.95
C42 H42 0.95
N1 Yb1 2.592(4)
N2 Yb1 2.597(4)
